data_2222729
loop_
_publ_author_name
'Zhang, Bing-Yu'
'Nie, Jing-Jing'
'Xu, Duan-Jun'

_publ_section_title
;
 Aqua(2,2'-bipyridine)bis(4-hydroxybenzoato)zinc(II)
;
_journal_coeditor_code HK2727
_journal_issue 8
_journal_name_full 'Acta Crystallographica Section E'
_journal_page_first m880
_journal_paper_doi 10.1107/S1600536809025525
_journal_volume 65
_journal_year 2009
_chemical_formula_iupac '[Zn (C7 H5 O3)2 (C10 H8 N2) (H2 O)]'
_chemical_formula_moiety 'C24 H20 N2 O7 Zn'
_chemical_formula_sum 'C24 H20 N2 O7 Zn'
_chemical_formula_weight 513.79
_chemical_name_systematic
;
Aqua(2,2'-bipyridine)bis(4-hydroxybenzoato)zinc(II)
;
_space_group_IT_number 14
_symmetry_cell_setting monoclinic
_symmetry_space_group_name_Hall '-P 2ybc'
_symmetry_space_group_name_H-M 'P 1 21/c 1'
_atom_sites_solution_hydrogens geom
_atom_sites_solution_primary direct
_atom_sites_solution_secondary difmap
_audit_creation_method SHELXL-97
_cell_angle_alpha 90.00
_cell_angle_beta 107.97(2)
_cell_angle_gamma 90.00
_cell_formula_units_Z 4
_cell_length_a 10.3549(12)
_cell_length_b 19.524(3)
_cell_length_c 11.5544(18)
_cell_measurement_reflns_used 8786
_cell_measurement_temperature 294(2)
_cell_measurement_theta_max 25.0
_cell_measurement_theta_min 2.8
_cell_volume 2222.0(6)
_computing_cell_refinement 'PROCESS-AUTO (Rigaku, 1998)'
_computing_data_collection 'PROCESS-AUTO (Rigaku, 1998)'
_computing_data_reduction 'CrystalStructure (Rigaku/MSC, 2002)'
_computing_molecular_graphics 'ORTEP-3 (Farrugia, 1997)'
_computing_publication_material 'WinGX (Farrugia, 1999)'
_computing_structure_refinement 'SHELXL97 (Sheldrick, 2008)'
_computing_structure_solution 'SIR92 (Altomare <i>et al.</i>,  1993)'
_diffrn_ambient_temperature 294(2)
_diffrn_detector_area_resol_mean 10.00
_diffrn_measured_fraction_theta_full 0.997
_diffrn_measured_fraction_theta_max 0.997
_diffrn_measurement_device_type 'Rigaku R-AXIS RAPID IP'
_diffrn_measurement_method \w
_diffrn_radiation_monochromator graphite
_diffrn_radiation_source 'fine-focus sealed tube'
_diffrn_radiation_type MoK\a
_diffrn_radiation_wavelength 0.71073
_diffrn_reflns_av_R_equivalents 0.0277
_diffrn_reflns_av_sigmaI/netI 0.0362
_diffrn_reflns_limit_h_max 12
_diffrn_reflns_limit_h_min -13
_diffrn_reflns_limit_k_max 25
_diffrn_reflns_limit_k_min -16
_diffrn_reflns_limit_l_max 14
_diffrn_reflns_limit_l_min -15
_diffrn_reflns_number 13723
_diffrn_reflns_theta_full 27.49
_diffrn_reflns_theta_max 27.49
_diffrn_reflns_theta_min 2.07
_diffrn_standards_interval_count 0
_diffrn_standards_interval_time 0
_diffrn_standards_number 0
_exptl_absorpt_coefficient_mu 1.155
_exptl_absorpt_correction_T_max 0.724
_exptl_absorpt_correction_T_min 0.659
_exptl_absorpt_correction_type multi-scan
_exptl_absorpt_process_details '(ABSCOR; Higashi, 1995)'
_exptl_crystal_colour colorless
_exptl_crystal_density_diffrn 1.536
_exptl_crystal_density_method 'not measured'
_exptl_crystal_description prism
_exptl_crystal_F_000 1056
_exptl_crystal_size_max 0.40
_exptl_crystal_size_mid 0.32
_exptl_crystal_size_min 0.28
_refine_diff_density_max 0.385
_refine_diff_density_min -0.305
_refine_ls_extinction_method none
_refine_ls_goodness_of_fit_ref 1.066
_refine_ls_hydrogen_treatment constr
_refine_ls_matrix_type full
_refine_ls_number_parameters 307
_refine_ls_number_reflns 5092
_refine_ls_number_restraints 0
_refine_ls_restrained_S_all 1.066
_refine_ls_R_factor_all 0.0514
_refine_ls_R_factor_gt 0.0331
_refine_ls_shift/su_max 0.001
_refine_ls_shift/su_mean 0.000
_refine_ls_structure_factor_coef Fsqd
_refine_ls_weighting_details 'calc w=1/[\s^2^(Fo^2^)+(0.0381P)^2^+0.2291P] where P=(Fo^2^+2Fc^2^)/3'
_refine_ls_weighting_scheme calc
_refine_ls_wR_factor_gt 0.0771
_refine_ls_wR_factor_ref 0.0842
_reflns_number_gt 3794
_reflns_number_total 5092
_reflns_threshold_expression I>2\s(I)
_cod_data_source_file hk2727.cif
_cod_data_source_block I
_cod_original_cell_volume 2221.9(6)
_cod_original_sg_symbol_H-M 'P 21/c'
_cod_database_code 2222729
_cod_database_fobs_code 2222729

loop_
_symmetry_equiv_pos_as_xyz
'x, y, z'
'-x, y+1/2, -z+1/2'
'-x, -y, -z'
'x, -y-1/2, z-1/2'

loop_
_atom_site_type_symbol
_atom_site_label
_atom_site_fract_x
_atom_site_fract_y
_atom_site_fract_z
_atom_site_U_iso_or_equiv
_atom_site_adp_type
_atom_site_calc_flag
_atom_site_refinement_flags
_atom_site_occupancy
_atom_site_disorder_assembly
_atom_site_disorder_group
Zn Zn 0.72142(2) 0.523813(12) 0.76441(2) 0.03203(9) Uani d . 1 . .
N N1 0.71413(18) 0.55972(9) 0.93348(15) 0.0364(4) Uani d . 1 . .
N N2 0.50939(18) 0.52685(8) 0.74053(16) 0.0326(4) Uani d . 1 . .
O O1 0.79866(17) 0.40502(8) 0.84339(14) 0.0472(4) Uani d . 1 . .
O O2 0.72447(15) 0.44341(7) 0.65740(13) 0.0390(4) Uani d . 1 . .
O O3 0.90448(17) 0.14372(8) 0.55801(14) 0.0503(4) Uani d . 1 . .
H H3A 0.8612 0.1314 0.4770 0.075 Uiso d R 1 . .
O O4 0.69289(14) 0.60029(7) 0.63604(13) 0.0349(3) Uani d . 1 . .
O O5 0.88734(15) 0.59867(8) 0.59074(13) 0.0419(4) Uani d . 1 . .
O O6 0.53361(16) 0.81021(8) 0.20163(14) 0.0473(4) Uani d . 1 . .
H H6A 0.5940 0.8348 0.1816 0.071 Uiso d R 1 . .
O O7 0.93531(15) 0.53817(7) 0.80380(14) 0.0418(4) Uani d . 1 . .
H H7A 0.9755 0.5746 0.8475 0.063 Uiso d R 1 . .
H H7B 0.9281 0.5502 0.7227 0.063 Uiso d R 1 . .
C C1 0.7783(2) 0.39661(10) 0.73229(19) 0.0329(5) Uani d . 1 . .
C C2 0.8162(2) 0.33111(10) 0.68419(18) 0.0293(4) Uani d . 1 . .
C C3 0.8999(2) 0.28391(10) 0.76110(18) 0.0329(5) Uani d . 1 . .
H H3 0.9367 0.2942 0.8434 0.039 Uiso calc R 1 . .
C C4 0.9297(2) 0.22205(11) 0.71799(18) 0.0359(5) Uani d . 1 . .
H H4 0.9871 0.1911 0.7706 0.043 Uiso calc R 1 . .
C C5 0.8738(2) 0.20608(10) 0.59584(19) 0.0342(5) Uani d . 1 . .
C C6 0.7894(2) 0.25250(11) 0.51718(19) 0.0359(5) Uani d . 1 . .
H H6 0.7508 0.2417 0.4354 0.043 Uiso calc R 1 . .
C C7 0.7633(2) 0.31490(10) 0.56143(18) 0.0329(5) Uani d . 1 . .
H H7 0.7093 0.3467 0.5081 0.040 Uiso calc R 1 . .
C C8 0.7700(2) 0.61981(10) 0.57269(18) 0.0315(5) Uani d . 1 . .
C C9 0.7101(2) 0.67051(10) 0.47486(18) 0.0323(5) Uani d . 1 . .
C C10 0.5709(2) 0.67839(12) 0.4277(2) 0.0418(5) Uani d . 1 . .
H H10 0.5143 0.6516 0.4579 0.050 Uiso calc R 1 . .
C C11 0.5143(2) 0.72511(12) 0.3370(2) 0.0442(6) Uani d . 1 . .
H H11 0.4205 0.7292 0.3059 0.053 Uiso calc R 1 . .
C C12 0.5968(2) 0.76610(11) 0.29181(19) 0.0360(5) Uani d . 1 . .
C C13 0.7366(2) 0.75963(11) 0.3390(2) 0.0402(5) Uani d . 1 . .
H H13 0.7928 0.7875 0.3103 0.048 Uiso calc R 1 . .
C C14 0.7924(2) 0.71194(11) 0.42857(19) 0.0386(5) Uani d . 1 . .
H H14 0.8863 0.7073 0.4585 0.046 Uiso calc R 1 . .
C C15 0.8215(3) 0.56939(13) 1.0329(2) 0.0484(6) Uani d . 1 . .
H H15 0.9075 0.5584 1.0290 0.058 Uiso calc R 1 . .
C C16 0.8100(3) 0.59469(14) 1.1398(2) 0.0607(7) Uani d . 1 . .
H H16 0.8866 0.6009 1.2069 0.073 Uiso calc R 1 . .
C C17 0.6831(3) 0.61079(14) 1.1463(2) 0.0614(8) Uani d . 1 . .
H H17 0.6727 0.6286 1.2176 0.074 Uiso calc R 1 . .
C C18 0.5722(3) 0.60022(13) 1.0462(2) 0.0532(7) Uani d . 1 . .
H H18 0.4855 0.6105 1.0492 0.064 Uiso calc R 1 . .
C C19 0.5899(2) 0.57419(10) 0.9407(2) 0.0367(5) Uani d . 1 . .
C C20 0.4749(2) 0.55895(11) 0.82961(19) 0.0359(5) Uani d . 1 . .
C C21 0.3423(3) 0.57615(13) 0.8165(2) 0.0528(6) Uani d . 1 . .
H H21 0.3199 0.5984 0.8788 0.063 Uiso calc R 1 . .
C C22 0.2426(3) 0.55975(15) 0.7089(3) 0.0590(7) Uani d . 1 . .
H H22 0.1526 0.5715 0.6981 0.071 Uiso calc R 1 . .
C C23 0.2768(3) 0.52628(13) 0.6190(2) 0.0512(6) Uani d . 1 . .
H H23 0.2111 0.5142 0.5468 0.061 Uiso calc R 1 . .
C C24 0.4112(2) 0.51086(12) 0.6382(2) 0.0424(5) Uani d . 1 . .
H H24 0.4351 0.4882 0.5770 0.051 Uiso calc R 1 . .

loop_
_atom_site_aniso_label
_atom_site_aniso_U_11
_atom_site_aniso_U_22
_atom_site_aniso_U_33
_atom_site_aniso_U_12
_atom_site_aniso_U_13
_atom_site_aniso_U_23
Zn 0.03499(15) 0.02836(14) 0.03540(15) 0.00098(10) 0.01475(11) -0.00214(10)
N1 0.0381(11) 0.0359(10) 0.0350(10) -0.0019(8) 0.0111(8) -0.0014(8)
N2 0.0357(10) 0.0325(10) 0.0333(9) -0.0021(7) 0.0159(8) -0.0029(8)
O1 0.0717(12) 0.0333(9) 0.0397(9) 0.0048(8) 0.0215(8) -0.0022(7)
O2 0.0454(9) 0.0282(8) 0.0428(9) 0.0082(7) 0.0128(7) 0.0003(7)
O3 0.0730(12) 0.0339(9) 0.0415(9) 0.0193(8) 0.0141(8) -0.0036(7)
O4 0.0375(8) 0.0302(8) 0.0424(8) 0.0048(6) 0.0204(7) 0.0063(6)
O5 0.0306(9) 0.0527(10) 0.0440(9) 0.0025(7) 0.0140(7) 0.0054(7)
O6 0.0439(10) 0.0430(9) 0.0572(10) -0.0002(7) 0.0186(8) 0.0184(8)
O7 0.0359(9) 0.0431(9) 0.0450(9) -0.0054(7) 0.0103(7) 0.0000(7)
C1 0.0329(11) 0.0263(11) 0.0414(12) -0.0033(9) 0.0142(10) -0.0021(9)
C2 0.0296(11) 0.0252(10) 0.0364(11) -0.0009(8) 0.0149(9) 0.0000(8)
C3 0.0352(12) 0.0324(11) 0.0311(11) 0.0012(9) 0.0102(9) -0.0009(9)
C4 0.0408(13) 0.0321(12) 0.0341(11) 0.0101(9) 0.0105(9) 0.0062(9)
C5 0.0407(13) 0.0275(11) 0.0387(12) 0.0044(9) 0.0187(10) -0.0004(9)
C6 0.0410(13) 0.0375(12) 0.0293(11) 0.0051(9) 0.0109(9) -0.0023(9)
C7 0.0339(12) 0.0301(11) 0.0357(12) 0.0064(9) 0.0121(9) 0.0054(9)
C8 0.0338(12) 0.0277(11) 0.0337(11) -0.0056(9) 0.0115(9) -0.0065(9)
C9 0.0339(12) 0.0300(11) 0.0345(11) -0.0029(9) 0.0126(9) 0.0000(9)
C10 0.0355(13) 0.0440(13) 0.0496(14) -0.0061(10) 0.0186(11) 0.0098(11)
C11 0.0295(12) 0.0501(14) 0.0534(14) -0.0022(10) 0.0133(10) 0.0146(11)
C12 0.0407(13) 0.0311(11) 0.0381(12) -0.0024(9) 0.0151(10) 0.0023(9)
C13 0.0374(13) 0.0403(13) 0.0460(14) -0.0113(10) 0.0172(10) 0.0052(10)
C14 0.0305(12) 0.0433(13) 0.0426(13) -0.0080(9) 0.0121(10) 0.0016(10)
C15 0.0475(15) 0.0535(16) 0.0415(14) -0.0066(11) 0.0099(11) 0.0007(12)
C16 0.069(2) 0.0658(19) 0.0397(15) -0.0206(15) 0.0060(13) -0.0063(13)
C17 0.087(2) 0.0605(18) 0.0409(15) -0.0099(15) 0.0252(15) -0.0159(13)
C18 0.0646(18) 0.0538(16) 0.0480(15) 0.0030(13) 0.0274(13) -0.0110(12)
C19 0.0453(13) 0.0275(11) 0.0409(12) 0.0003(9) 0.0186(10) -0.0009(9)
C20 0.0392(13) 0.0331(12) 0.0399(12) 0.0009(9) 0.0187(10) 0.0001(10)
C21 0.0457(15) 0.0651(17) 0.0541(16) 0.0074(12) 0.0249(13) -0.0058(13)
C22 0.0365(14) 0.075(2) 0.0681(19) 0.0054(13) 0.0194(13) 0.0037(15)
C23 0.0399(14) 0.0640(18) 0.0464(14) -0.0067(12) 0.0082(11) 0.0046(13)
C24 0.0448(14) 0.0463(14) 0.0377(12) -0.0075(11) 0.0151(11) -0.0042(10)

loop_
_atom_type_symbol
_atom_type_description
_atom_type_scat_dispersion_real
_atom_type_scat_dispersion_imag
_atom_type_scat_source
C C 0.0033 0.0016 'International Tables Vol C Tables 4.2.6.8 and 6.1.1.4'
H H 0.0000 0.0000 'International Tables Vol C Tables 4.2.6.8 and 6.1.1.4'
N N 0.0061 0.0033 'International Tables Vol C Tables 4.2.6.8 and 6.1.1.4'
O O 0.0106 0.0060 'International Tables Vol C Tables 4.2.6.8 and 6.1.1.4'
Zn Zn 0.2839 1.4301 'International Tables Vol C Tables 4.2.6.8 and 6.1.1.4'

loop_
_geom_angle_atom_site_label_1
_geom_angle_atom_site_label_2
_geom_angle_atom_site_label_3
_geom_angle_site_symmetry_1
_geom_angle_site_symmetry_3
_geom_angle
_geom_angle_publ_flag
O1 Zn O2 . . 56.03(5) ?
O1 Zn O4 . . 152.01(5) ?
O1 Zn O7 . . 81.49(6) ?
O1 Zn N1 . . 93.94(6) ?
O1 Zn N2 . . 105.73(6) ?
O2 Zn O4 . . 98.60(6) ?
O2 Zn O7 . . 91.23(6) ?
O2 Zn N1 . . 147.97(7) ?
O2 Zn N2 . . 98.85(6) ?
O4 Zn O7 . . 88.12(6) ?
O4 Zn N1 . . 112.93(6) ?
O4 Zn N2 . . 88.48(6) ?
N1 Zn O7 . . 95.19(7) ?
N1 Zn N2 . . 77.25(7) ?
N2 Zn O7 . . 169.74(6) ?
Zn O1 C1 . . 79.34(12) ?
Zn O2 C1 . . 103.38(13) ?
Zn O4 C8 . . 130.04(13) ?
C15 N1 C19 . . 118.2(2) ?
C15 N1 Zn . . 125.83(16) ?
C19 N1 Zn . . 115.97(14) ?
C24 N2 C20 . . 118.50(19) ?
C24 N2 Zn . . 125.52(15) ?
C20 N2 Zn . . 114.88(14) ?
C5 O3 H3A . . 117.6 ?
C12 O6 H6A . . 109.7 ?
Zn O7 H7A . . 119.6 ?
Zn O7 H7B . . 93.5 ?
H7A O7 H7B . . 104.0 ?
O1 C1 O2 . . 120.60(19) ?
O1 C1 C2 . . 121.04(19) ?
O2 C1 C2 . . 118.36(18) ?
C3 C2 C7 . . 118.38(18) ?
C3 C2 C1 . . 121.02(18) ?
C7 C2 C1 . . 120.54(18) ?
C4 C3 C2 . . 121.16(19) ?
C4 C3 H3 . . 119.4 ?
C2 C3 H3 . . 119.4 ?
C3 C4 C5 . . 119.73(19) ?
C3 C4 H4 . . 120.1 ?
C5 C4 H4 . . 120.1 ?
O3 C5 C4 . . 117.50(18) ?
O3 C5 C6 . . 122.40(19) ?
C4 C5 C6 . . 120.10(19) ?
C7 C6 C5 . . 119.36(19) ?
C7 C6 H6 . . 120.3 ?
C5 C6 H6 . . 120.3 ?
C6 C7 C2 . . 121.23(19) ?
C6 C7 H7 . . 119.4 ?
C2 C7 H7 . . 119.4 ?
O5 C8 O4 . . 123.39(19) ?
O5 C8 C9 . . 120.47(18) ?
O4 C8 C9 . . 116.13(18) ?
C10 C9 C14 . . 118.02(19) ?
C10 C9 C8 . . 120.87(18) ?
C14 C9 C8 . . 121.11(19) ?
C11 C10 C9 . . 121.4(2) ?
C11 C10 H10 . . 119.3 ?
C9 C10 H10 . . 119.3 ?
C10 C11 C12 . . 120.2(2) ?
C10 C11 H11 . . 119.9 ?
C12 C11 H11 . . 119.9 ?
O6 C12 C11 . . 116.7(2) ?
O6 C12 C13 . . 123.98(19) ?
C11 C12 C13 . . 119.3(2) ?
C14 C13 C12 . . 120.1(2) ?
C14 C13 H13 . . 119.9 ?
C12 C13 H13 . . 119.9 ?
C13 C14 C9 . . 121.0(2) ?
C13 C14 H14 . . 119.5 ?
C9 C14 H14 . . 119.5 ?
N1 C15 C16 . . 122.9(2) ?
N1 C15 H15 . . 118.6 ?
C16 C15 H15 . . 118.6 ?
C15 C16 C17 . . 118.8(2) ?
C15 C16 H16 . . 120.6 ?
C17 C16 H16 . . 120.6 ?
C18 C17 C16 . . 119.0(2) ?
C18 C17 H17 . . 120.5 ?
C16 C17 H17 . . 120.5 ?
C17 C18 C19 . . 119.6(2) ?
C17 C18 H18 . . 120.2 ?
C19 C18 H18 . . 120.2 ?
N1 C19 C18 . . 121.4(2) ?
N1 C19 C20 . . 115.53(19) ?
C18 C19 C20 . . 123.0(2) ?
N2 C20 C21 . . 121.4(2) ?
N2 C20 C19 . . 115.06(19) ?
C21 C20 C19 . . 123.5(2) ?
C20 C21 C22 . . 119.0(2) ?
C20 C21 H21 . . 120.5 ?
C22 C21 H21 . . 120.5 ?
C23 C22 C21 . . 119.8(2) ?
C23 C22 H22 . . 120.1 ?
C21 C22 H22 . . 120.1 ?
C22 C23 C24 . . 118.1(2) ?
C22 C23 H23 . . 120.9 ?
C24 C23 H23 . . 120.9 ?
N2 C24 C23 . . 123.2(2) ?
N2 C24 H24 . . 118.4 ?
C23 C24 H24 . . 118.4 ?

loop_
_geom_bond_atom_site_label_1
_geom_bond_atom_site_label_2
_geom_bond_site_symmetry_2
_geom_bond_distance
_geom_bond_publ_flag
Zn O1 . 2.5300(15) y
Zn O2 . 2.0045(14) y
Zn O4 . 2.0607(14) y
Zn O7 . 2.1375(15) y
Zn N1 . 2.0986(18) y
Zn N2 . 2.1275(17) y
N1 C15 . 1.343(3) ?
N1 C19 . 1.344(3) ?
N2 C24 . 1.337(3) ?
N2 C20 . 1.344(3) ?
O1 C1 . 1.246(2) ?
O2 C1 . 1.264(2) ?
O3 C5 . 1.364(2) ?
O3 H3A . 0.9362 ?
O4 C8 . 1.295(2) ?
O5 C8 . 1.239(2) ?
O6 C12 . 1.355(2) ?
O6 H6A . 0.8744 ?
O7 H7A . 0.8971 ?
O7 H7B . 0.9465 ?
C1 C2 . 1.494(3) ?
C2 C3 . 1.384(3) ?
C2 C7 . 1.390(3) ?
C3 C4 . 1.377(3) ?
C3 H3 . 0.9300 ?
C4 C5 . 1.386(3) ?
C4 H4 . 0.9300 ?
C5 C6 . 1.386(3) ?
C6 C7 . 1.380(3) ?
C6 H6 . 0.9300 ?
C7 H7 . 0.9300 ?
C8 C9 . 1.486(3) ?
C9 C10 . 1.383(3) ?
C9 C14 . 1.396(3) ?
C10 C11 . 1.377(3) ?
C10 H10 . 0.9300 ?
C11 C12 . 1.384(3) ?
C11 H11 . 0.9300 ?
C12 C13 . 1.386(3) ?
C13 C14 . 1.379(3) ?
C13 H13 . 0.9300 ?
C14 H14 . 0.9300 ?
C15 C16 . 1.369(3) ?
C15 H15 . 0.9300 ?
C16 C17 . 1.375(4) ?
C16 H16 . 0.9300 ?
C17 C18 . 1.371(4) ?
C17 H17 . 0.9300 ?
C18 C19 . 1.384(3) ?
C18 H18 . 0.9300 ?
C19 C20 . 1.487(3) ?
C20 C21 . 1.376(3) ?
C21 C22 . 1.386(4) ?
C21 H21 . 0.9300 ?
C22 C23 . 1.364(4) ?
C22 H22 . 0.9300 ?
C23 C24 . 1.373(3) ?
C23 H23 . 0.9300 ?
C24 H24 . 0.9300 ?

loop_
_geom_hbond_atom_site_label_D
_geom_hbond_atom_site_label_H
_geom_hbond_atom_site_label_A
_geom_hbond_site_symmetry_A
_geom_hbond_distance_DH
_geom_hbond_distance_HA
_geom_hbond_distance_DA
_geom_hbond_angle_DHA
_geom_hbond_publ_flag
O3 H3A O1 4_565 0.94 1.64 2.565(2) 169 y
O6 H6A O4 4_575 0.87 1.81 2.668(2) 168 y
O7 H7A O3 2_756 0.90 1.93 2.813(2) 168 y
O7 H7B O5 . 0.95 1.73 2.636(2) 158 y
